data_7227439
loop_
_publ_author_name
'Al-Khafaji, Yahya F.'
'Elsegood, Mark R. J.'
'Frese, Josef W. A.'
'Redshaw, Carl'

_publ_section_title
;
 Ring opening polymerization of lactides and lactones by multimetallic
 alkyl zinc complexes derived from the acids Ph2C(X)CO2H (X = OH, NH2)
;
_journal_issue 8
_journal_name_full 'RSC Adv.'
_journal_page_first 4510
_journal_paper_doi 10.1039/C6RA26746G
_journal_volume 7
_journal_year 2017
_chemical_formula_moiety 'C60 H60 N4 O8 Zn4, 2(C2 H3 N)'
_chemical_formula_sum 'C64 H66 N6 O8 Zn4'
_chemical_formula_weight 1308.70
_chemical_name_systematic
; 
 ? 
;
_space_group_crystal_system monoclinic
_space_group_IT_number 14
_space_group_name_Hall '-P 2yn'
_space_group_name_H-M_alt 'P 1 21/n 1'
_symmetry_space_group_name_Hall '-P 2yn'
_symmetry_space_group_name_H-M 'P 1 21/n 1'
_atom_sites_solution_hydrogens mixed
_atom_sites_solution_primary direct
_atom_sites_solution_secondary difmap
_audit_creation_method SHELXL-2014/7
_audit_update_record
;
2016-11-11 deposited with the CCDC.
2016-12-19 downloaded from the CCDC.
;
_cell_angle_alpha 90
_cell_angle_beta 96.420(2)
_cell_angle_gamma 90
_cell_formula_units_Z 4
_cell_length_a 15.021(2)
_cell_length_b 16.504(3)
_cell_length_c 25.151(4)
_cell_measurement_reflns_used 17669
_cell_measurement_temperature 150(2)
_cell_measurement_theta_max 30.05
_cell_measurement_theta_min 2.35
_cell_volume 6196.0(17)
_computing_cell_refinement 'Bruker SAINT'
_computing_data_collection 'Bruker APEX 2'
_computing_data_reduction 'Bruker SAINT'
_computing_molecular_graphics 'Bruker SHELXTL'
_computing_publication_material 'Bruker SHELXTL and local programs'
_computing_structure_refinement 'SHELXL-2014/7 (Sheldrick, 2014)'
_computing_structure_solution 'SHELXS-97 (Sheldrick, 2008)'
_diffrn_ambient_temperature 150(2)
_diffrn_measured_fraction_theta_full 0.999
_diffrn_measured_fraction_theta_max 0.999
_diffrn_measurement_device_type 'Bruker APEX 2 CCD diffractometer'
_diffrn_measurement_method '\w rotation with narrow frames'
_diffrn_radiation_monochromator graphite
_diffrn_radiation_type MoK\a
_diffrn_radiation_wavelength 0.71073
_diffrn_reflns_av_R_equivalents 0.0621
_diffrn_reflns_av_unetI/netI 0.0548
_diffrn_reflns_Laue_measured_fraction_full 0.999
_diffrn_reflns_Laue_measured_fraction_max 0.999
_diffrn_reflns_limit_h_max 19
_diffrn_reflns_limit_h_min -19
_diffrn_reflns_limit_k_max 21
_diffrn_reflns_limit_k_min -21
_diffrn_reflns_limit_l_max 32
_diffrn_reflns_limit_l_min -32
_diffrn_reflns_number 56708
_diffrn_reflns_point_group_measured_fraction_full 0.999
_diffrn_reflns_point_group_measured_fraction_max 0.999
_diffrn_reflns_theta_full 25.242
_diffrn_reflns_theta_max 27.499
_diffrn_reflns_theta_min 1.479
_diffrn_source 'fine-focus sealed tube'
_exptl_absorpt_coefficient_mu 1.588
_exptl_absorpt_correction_T_max 0.763
_exptl_absorpt_correction_T_min 0.535
_exptl_absorpt_correction_type multi-scan
_exptl_absorpt_process_details 'SADABS v2008/1, Sheldrick, G.M., (2008)'
_exptl_crystal_colour Colourless
_exptl_crystal_density_diffrn 1.403
_exptl_crystal_density_method 'not measured'
_exptl_crystal_description Block
_exptl_crystal_F_000 2704
_exptl_crystal_recrystallization_method 'Re-crystallisation from solvent: acetonitrile'
_exptl_crystal_size_max 0.450
_exptl_crystal_size_mid 0.430
_exptl_crystal_size_min 0.180
_refine_diff_density_max 1.076
_refine_diff_density_min -0.887
_refine_diff_density_rms 0.101
_refine_ls_extinction_method none
_refine_ls_goodness_of_fit_ref 1.070
_refine_ls_hydrogen_treatment mixed
_refine_ls_matrix_type full
_refine_ls_number_parameters 769
_refine_ls_number_reflns 14215
_refine_ls_number_restraints 8
_refine_ls_restrained_S_all 1.069
_refine_ls_R_factor_all 0.0770
_refine_ls_R_factor_gt 0.0531
_refine_ls_shift/su_max 0.001
_refine_ls_shift/su_mean 0.000
_refine_ls_structure_factor_coef Fsqd
_refine_ls_weighting_details 'w=1/[\s^2^(Fo^2^)+(0.0598P)^2^+9.0481P] where P=(Fo^2^+2Fc^2^)/3'
_refine_ls_weighting_scheme calc
_refine_ls_wR_factor_gt 0.1235
_refine_ls_wR_factor_ref 0.1379
_reflns_Friedel_coverage 0.000
_reflns_number_gt 10644
_reflns_number_total 14215
_reflns_threshold_expression 'I > 2\s(I)'
_cod_data_source_file c6ra26746g2.cif
_cod_data_source_block 1_2MeCN
_cod_database_code 7227439
_shelx_shelxl_version_number 2014/7
_shelx_space_group_comment
; 
The symmetry employed for this shelxl refinement is uniquely defined 
by the following loop, which should always be used as a source of 
symmetry information in preference to the above space-group names. 
They are only intended as comments. 
;
_shelx_estimated_absorpt_t_min 0.535
_shelx_estimated_absorpt_t_max 0.763

loop_
_space_group_symop_operation_xyz
'x, y, z'
'-x+1/2, y+1/2, -z+1/2'
'-x, -y, -z'
'x-1/2, -y-1/2, z-1/2'

loop_
_atom_site_label
_atom_site_type_symbol
_atom_site_fract_x
_atom_site_fract_y
_atom_site_fract_z
_atom_site_U_iso_or_equiv
_atom_site_adp_type
_atom_site_occupancy
_atom_site_site_symmetry_order
_atom_site_calc_flag
_atom_site_refinement_flags_posn
_atom_site_refinement_flags_adp
Zn1 Zn 0.65980(3) 0.08236(2) 0.13973(2) 0.02757(11) Uani 1 1 d . .
Zn2 Zn 0.31327(3) 0.17266(3) 0.15325(2) 0.02882(11) Uani 1 1 d . .
Zn3 Zn 0.44144(3) 0.12640(3) 0.35933(2) 0.02817(11) Uani 1 1 d . .
Zn4 Zn 0.55077(3) -0.14557(2) 0.26622(2) 0.02640(11) Uani 1 1 d . .
C1 C 0.4744(2) 0.2758(2) 0.17272(14) 0.0242(7) Uani 1 1 d . .
C2 C 0.5045(2) 0.1876(2) 0.16165(15) 0.0270(7) Uani 1 1 d . .
O1 O 0.44540(16) 0.13445(15) 0.15083(11) 0.0320(6) Uani 1 1 d . .
O2 O 0.58749(16) 0.17747(15) 0.16121(11) 0.0327(6) Uani 1 1 d . .
N1 N 0.38350(19) 0.26961(18) 0.19077(13) 0.0256(6) Uani 1 1 d D .
H1A H 0.359(2) 0.3139(15) 0.1913(16) 0.031 Uiso 1 1 d D U
H1B H 0.393(3) 0.253(2) 0.2223(9) 0.031 Uiso 1 1 d D U
C3 C 0.4690(2) 0.3176(2) 0.11828(14) 0.0256(7) Uani 1 1 d . .
C4 C 0.5483(2) 0.3332(2) 0.09534(15) 0.0300(8) Uani 1 1 d . .
H4 H 0.6043 0.3186 0.1142 0.036 Uiso 1 1 calc R U
C5 C 0.5458(3) 0.3693(2) 0.04601(16) 0.0367(9) Uani 1 1 d . .
H5 H 0.6001 0.3805 0.0314 0.044 Uiso 1 1 calc R U
C6 C 0.4647(3) 0.3893(3) 0.01733(17) 0.0392(9) Uani 1 1 d . .
H6 H 0.4633 0.4135 -0.0170 0.047 Uiso 1 1 calc R U
C7 C 0.3855(3) 0.3740(2) 0.03907(16) 0.0347(9) Uani 1 1 d . .
H7 H 0.3297 0.3876 0.0196 0.042 Uiso 1 1 calc R U
C8 C 0.3878(2) 0.3385(2) 0.08940(15) 0.0298(8) Uani 1 1 d . .
H8 H 0.3334 0.3285 0.1042 0.036 Uiso 1 1 calc R U
C9 C 0.5382(2) 0.3149(2) 0.21655(14) 0.0254(7) Uani 1 1 d . .
C10 C 0.5622(2) 0.3963(2) 0.21502(15) 0.0290(8) Uani 1 1 d . .
H10 H 0.5421 0.4278 0.1844 0.035 Uiso 1 1 calc R U
C11 C 0.6149(3) 0.4322(2) 0.25728(16) 0.0348(9) Uani 1 1 d . .
H11 H 0.6309 0.4877 0.2554 0.042 Uiso 1 1 calc R U
C12 C 0.6443(3) 0.3869(3) 0.30242(17) 0.0386(9) Uani 1 1 d . .
H12 H 0.6809 0.4111 0.3314 0.046 Uiso 1 1 calc R U
C13 C 0.6197(3) 0.3059(3) 0.30470(17) 0.0393(9) Uani 1 1 d . .
H13 H 0.6392 0.2746 0.3355 0.047 Uiso 1 1 calc R U
C14 C 0.5670(2) 0.2706(2) 0.26232(16) 0.0320(8) Uani 1 1 d . .
H14 H 0.5502 0.2153 0.2645 0.038 Uiso 1 1 calc R U
C15 C 0.2812(2) 0.0504(2) 0.30407(14) 0.0253(7) Uani 1 1 d . .
C16 C 0.3180(2) 0.1135(2) 0.26575(15) 0.0257(7) Uani 1 1 d . .
O3 O 0.38587(16) 0.15440(15) 0.28330(10) 0.0284(5) Uani 1 1 d . .
O4 O 0.27684(17) 0.12003(16) 0.22046(11) 0.0341(6) Uani 1 1 d . .
N2 N 0.3588(2) 0.02634(19) 0.34258(13) 0.0286(7) Uani 1 1 d D .
H2A H 0.390(2) -0.004(2) 0.3269(15) 0.034 Uiso 1 1 d D U
H2B H 0.345(3) 0.001(2) 0.3688(12) 0.034 Uiso 1 1 d D U
C17 C 0.2405(2) -0.0190(2) 0.26941(15) 0.0287(8) Uani 1 1 d . .
C18 C 0.1500(3) -0.0233(2) 0.25153(16) 0.0328(8) Uani 1 1 d . .
H18 H 0.1099 0.0141 0.2649 0.039 Uiso 1 1 calc R U
C19 C 0.1172(3) -0.0808(2) 0.21459(16) 0.0380(9) Uani 1 1 d . .
H19 H 0.0548 -0.0827 0.2031 0.046 Uiso 1 1 calc R U
C20 C 0.1731(3) -0.1353(3) 0.19421(18) 0.0440(10) Uani 1 1 d . .
H20 H 0.1502 -0.1748 0.1688 0.053 Uiso 1 1 calc R U
C21 C 0.2633(3) -0.1316(3) 0.2113(2) 0.0563(13) Uani 1 1 d . .
H21 H 0.3033 -0.1688 0.1976 0.068 Uiso 1 1 calc R U
C22 C 0.2957(3) -0.0743(3) 0.2480(2) 0.0514(12) Uani 1 1 d . .
H22 H 0.3582 -0.0727 0.2591 0.062 Uiso 1 1 calc R U
C23 C 0.2137(2) 0.0907(2) 0.33701(14) 0.0234(7) Uani 1 1 d . .
C24 C 0.1828(3) 0.1694(2) 0.32764(18) 0.0410(10) Uani 1 1 d . .
H24 H 0.2010 0.1993 0.2984 0.049 Uiso 1 1 calc R U
C25 C 0.1254(3) 0.2045(2) 0.36083(19) 0.0425(10) Uani 1 1 d . .
H25 H 0.1047 0.2583 0.3541 0.051 Uiso 1 1 calc R U
C26 C 0.0983(2) 0.1624(2) 0.40289(16) 0.0320(8) Uani 1 1 d . .
H26 H 0.0607 0.1874 0.4260 0.038 Uiso 1 1 calc R U
C27 C 0.1260(2) 0.0833(2) 0.41163(16) 0.0329(8) Uani 1 1 d . .
H27 H 0.1059 0.0533 0.4403 0.040 Uiso 1 1 calc R U
C28 C 0.1828(2) 0.0475(2) 0.37876(15) 0.0296(8) Uani 1 1 d . .
H28 H 0.2009 -0.0072 0.3848 0.036 Uiso 1 1 calc R U
C29 C 0.6691(2) -0.0285(2) 0.32899(15) 0.0262(7) Uani 1 1 d . .
C30 C 0.5720(2) 0.0060(2) 0.32196(15) 0.0273(7) Uani 1 1 d . .
O5 O 0.51196(15) -0.03765(15) 0.29742(11) 0.0314(6) Uani 1 1 d . .
O6 O 0.56020(16) 0.07224(16) 0.34358(11) 0.0339(6) Uani 1 1 d . .
N3 N 0.67524(19) -0.08835(18) 0.28521(12) 0.0252(6) Uani 1 1 d D .
H3A H 0.7224(18) -0.113(2) 0.2942(15) 0.030 Uiso 1 1 d D U
H3B H 0.677(3) -0.064(2) 0.2560(10) 0.030 Uiso 1 1 d D U
C31 C 0.7389(2) 0.0383(2) 0.32520(15) 0.0265(7) Uani 1 1 d . .
C32 C 0.8222(2) 0.0343(2) 0.35513(16) 0.0318(8) Uani 1 1 d . .
H32 H 0.8335 -0.0068 0.3815 0.038 Uiso 1 1 calc R U
C33 C 0.8893(3) 0.0893(3) 0.34717(19) 0.0423(10) Uani 1 1 d . .
H33 H 0.9461 0.0857 0.3679 0.051 Uiso 1 1 calc R U
C34 C 0.8733(3) 0.1494(3) 0.30906(19) 0.0446(11) Uani 1 1 d . .
H34 H 0.9190 0.1872 0.3034 0.053 Uiso 1 1 calc R U
C35 C 0.7907(3) 0.1545(2) 0.27921(18) 0.0401(10) Uani 1 1 d . .
H35 H 0.7795 0.1962 0.2533 0.048 Uiso 1 1 calc R U
C36 C 0.7238(3) 0.0991(2) 0.28690(16) 0.0304(8) Uani 1 1 d . .
H36 H 0.6673 0.1026 0.2659 0.037 Uiso 1 1 calc R U
C37 C 0.6804(2) -0.0707(2) 0.38329(15) 0.0281(8) Uani 1 1 d . .
C38 C 0.6765(3) -0.0251(3) 0.42978(16) 0.0377(9) Uani 1 1 d . .
H38 H 0.6652 0.0315 0.4273 0.045 Uiso 1 1 calc R U
C39 C 0.6889(3) -0.0618(3) 0.47937(17) 0.0449(10) Uani 1 1 d . .
H39 H 0.6865 -0.0302 0.5107 0.054 Uiso 1 1 calc R U
C40 C 0.7048(3) -0.1442(3) 0.48393(18) 0.0445(11) Uani 1 1 d . .
H40 H 0.7143 -0.1689 0.5182 0.053 Uiso 1 1 calc R U
C41 C 0.7068(3) -0.1899(3) 0.43861(18) 0.0408(10) Uani 1 1 d . .
H41 H 0.7166 -0.2467 0.4415 0.049 Uiso 1 1 calc R U
C42 C 0.6946(2) -0.1540(2) 0.38859(16) 0.0322(8) Uani 1 1 d . .
H42 H 0.6960 -0.1865 0.3575 0.039 Uiso 1 1 calc R U
C43 C 0.5510(2) -0.0586(2) 0.10116(15) 0.0276(7) Uani 1 1 d . .
C44 C 0.5649(2) -0.0614(2) 0.16306(15) 0.0263(7) Uani 1 1 d . .
O7 O 0.61468(17) -0.00755(15) 0.18656(10) 0.0302(6) Uani 1 1 d . .
O8 O 0.53083(17) -0.11933(15) 0.18572(10) 0.0310(6) Uani 1 1 d . .
N4 N 0.5601(2) 0.02875(19) 0.08648(13) 0.0298(7) Uani 1 1 d D .
H4A H 0.515(2) 0.054(2) 0.0929(17) 0.036 Uiso 1 1 d D U
H4B H 0.562(3) 0.032(3) 0.0536(8) 0.036 Uiso 1 1 d D U
C45 C 0.6298(2) -0.1065(2) 0.08352(15) 0.0287(8) Uani 1 1 d . .
C46 C 0.6961(3) -0.0718(3) 0.05642(17) 0.0397(10) Uani 1 1 d . .
H46 H 0.6923 -0.0160 0.0471 0.048 Uiso 1 1 calc R U
C47 C 0.7675(3) -0.1176(3) 0.04279(19) 0.0500(11) Uani 1 1 d . .
H47 H 0.8129 -0.0929 0.0249 0.060 Uiso 1 1 calc R U
C48 C 0.7728(3) -0.1996(3) 0.05524(18) 0.0476(11) Uani 1 1 d . .
H48 H 0.8212 -0.2312 0.0453 0.057 Uiso 1 1 calc R U
C49 C 0.7075(3) -0.2350(3) 0.08215(17) 0.0424(10) Uani 1 1 d . .
H49 H 0.7112 -0.2910 0.0909 0.051 Uiso 1 1 calc R U
C50 C 0.6364(3) -0.1891(2) 0.09652(16) 0.0345(8) Uani 1 1 d . .
H50 H 0.5920 -0.2139 0.1152 0.041 Uiso 1 1 calc R U
C51 C 0.4596(2) -0.0896(2) 0.07687(15) 0.0280(7) Uani 1 1 d . .
C52 C 0.3823(3) -0.0620(2) 0.09792(17) 0.0357(9) Uani 1 1 d . .
H52 H 0.3878 -0.0286 0.1289 0.043 Uiso 1 1 calc R U
C53 C 0.2986(3) -0.0833(3) 0.07385(19) 0.0428(10) Uani 1 1 d . .
H53 H 0.2469 -0.0643 0.0885 0.051 Uiso 1 1 calc R U
C54 C 0.2888(3) -0.1316(2) 0.02899(18) 0.0407(10) Uani 1 1 d . .
H54 H 0.2308 -0.1457 0.0127 0.049 Uiso 1 1 calc R U
C55 C 0.3644(3) -0.1595(2) 0.00784(17) 0.0384(9) Uani 1 1 d . .
H55 H 0.3584 -0.1928 -0.0232 0.046 Uiso 1 1 calc R U
C56 C 0.4498(3) -0.1386(2) 0.03219(15) 0.0307(8) Uani 1 1 d . .
H56 H 0.5015 -0.1583 0.0178 0.037 Uiso 1 1 calc R U
C57 C 0.7868(3) 0.1040(2) 0.13471(18) 0.0375(9) Uani 1 1 d . .
H57A H 0.7998 0.1610 0.1434 0.056 Uiso 1 1 calc R U
H57B H 0.8005 0.0927 0.0983 0.056 Uiso 1 1 calc R U
H57C H 0.8235 0.0693 0.1600 0.056 Uiso 1 1 calc R U
C58 C 0.2207(4) 0.1572(3) 0.0940(2) 0.0627(14) Uani 1 1 d . .
H58A H 0.2289 0.1044 0.0773 0.094 Uiso 1 1 calc R U
H58B H 0.2247 0.2003 0.0676 0.094 Uiso 1 1 calc R U
H58C H 0.1618 0.1590 0.1072 0.094 Uiso 1 1 calc R U
C59 C 0.4637(3) 0.2072(3) 0.4155(2) 0.0558(13) Uani 1 1 d . .
H59A H 0.4956 0.2534 0.4021 0.084 Uiso 1 1 calc R U
H59B H 0.5002 0.1833 0.4463 0.084 Uiso 1 1 calc R U
H59C H 0.4065 0.2257 0.4265 0.084 Uiso 1 1 calc R U
C60 C 0.4967(3) -0.2463(2) 0.28822(17) 0.0381(9) Uani 1 1 d . .
H60A H 0.5421 -0.2785 0.3099 0.057 Uiso 1 1 calc R U
H60B H 0.4735 -0.2773 0.2564 0.057 Uiso 1 1 calc R U
H60C H 0.4475 -0.2336 0.3094 0.057 Uiso 1 1 calc R U
N5 N 0.3404(3) -0.1088(3) 0.4293(2) 0.0727(14) Uani 1 1 d . .
C61 C 0.3981(3) -0.1514(4) 0.4327(2) 0.0540(13) Uani 1 1 d . .
C62 C 0.4733(4) -0.2080(5) 0.4361(2) 0.082(2) Uani 1 1 d . .
H62A H 0.4738 -0.2361 0.4018 0.123 Uiso 1 1 calc R U
H62B H 0.4671 -0.2477 0.4644 0.123 Uiso 1 1 calc R U
H62C H 0.5296 -0.1781 0.4443 0.123 Uiso 1 1 calc R U
N6 N 0.9445(5) 0.0959(6) 0.0132(4) 0.157(4) Uani 1 1 d . .
C63 C 0.9726(5) 0.0589(6) 0.0515(4) 0.119(3) Uani 1 1 d . .
C64 C 1.0082(5) 0.0079(7) 0.0940(4) 0.145(4) Uani 1 1 d . .
H64A H 1.0368 -0.0394 0.0795 0.218 Uiso 1 1 calc R U
H64B H 0.9598 -0.0102 0.1143 0.218 Uiso 1 1 calc R U
H64C H 1.0528 0.0379 0.1177 0.218 Uiso 1 1 calc R U

loop_
_atom_site_aniso_label
_atom_site_aniso_U_11
_atom_site_aniso_U_22
_atom_site_aniso_U_33
_atom_site_aniso_U_23
_atom_site_aniso_U_13
_atom_site_aniso_U_12
Zn1 0.0235(2) 0.0203(2) 0.0395(2) -0.00043(17) 0.00619(17) -0.00128(15)
Zn2 0.0230(2) 0.0294(2) 0.0345(2) 0.00123(18) 0.00543(17) -0.00657(17)
Zn3 0.0227(2) 0.0262(2) 0.0364(2) -0.00201(17) 0.00696(17) 0.00305(16)
Zn4 0.0232(2) 0.0221(2) 0.0346(2) -0.00036(16) 0.00620(16) -0.00144(15)
C1 0.0199(16) 0.0201(16) 0.0341(19) 0.0010(14) 0.0096(14) -0.0005(13)
C2 0.0260(17) 0.0215(17) 0.0344(19) 0.0001(14) 0.0070(15) -0.0009(14)
O1 0.0257(13) 0.0217(13) 0.0498(16) -0.0040(11) 0.0087(11) -0.0054(10)
O2 0.0231(12) 0.0234(12) 0.0522(16) -0.0038(12) 0.0070(11) 0.0004(10)
N1 0.0201(14) 0.0249(15) 0.0335(16) 0.0011(13) 0.0097(13) -0.0006(12)
C3 0.0261(17) 0.0170(16) 0.0353(19) -0.0029(14) 0.0106(14) -0.0019(13)
C4 0.0218(17) 0.0311(19) 0.038(2) -0.0013(16) 0.0097(15) -0.0031(14)
C5 0.034(2) 0.038(2) 0.041(2) 0.0007(17) 0.0163(17) -0.0041(17)
C6 0.048(2) 0.036(2) 0.036(2) 0.0056(17) 0.0150(18) 0.0020(18)
C7 0.036(2) 0.034(2) 0.034(2) 0.0043(16) 0.0037(16) 0.0065(17)
C8 0.0272(18) 0.0243(18) 0.040(2) 0.0019(15) 0.0125(16) -0.0007(14)
C9 0.0183(16) 0.0240(17) 0.0353(19) -0.0004(14) 0.0097(14) -0.0012(13)
C10 0.0257(18) 0.0242(18) 0.039(2) -0.0010(15) 0.0105(15) -0.0042(14)
C11 0.034(2) 0.030(2) 0.043(2) -0.0097(17) 0.0146(17) -0.0125(16)
C12 0.0252(19) 0.047(2) 0.045(2) -0.0124(19) 0.0064(17) -0.0062(17)
C13 0.032(2) 0.045(2) 0.040(2) 0.0014(18) 0.0010(17) 0.0040(18)
C14 0.0268(18) 0.0243(18) 0.045(2) -0.0008(16) 0.0062(16) 0.0020(14)
C15 0.0212(16) 0.0200(16) 0.0366(19) 0.0014(14) 0.0115(14) 0.0003(13)
C16 0.0203(16) 0.0224(17) 0.036(2) -0.0003(14) 0.0113(15) 0.0004(13)
O3 0.0227(12) 0.0254(13) 0.0376(14) 0.0030(10) 0.0054(10) -0.0045(10)
O4 0.0279(13) 0.0377(15) 0.0371(15) 0.0080(12) 0.0049(11) -0.0113(11)
N2 0.0223(15) 0.0273(16) 0.0384(18) 0.0063(13) 0.0125(13) 0.0040(12)
C17 0.0285(18) 0.0205(17) 0.039(2) 0.0002(14) 0.0145(16) -0.0012(14)
C18 0.0296(19) 0.0295(19) 0.040(2) -0.0016(16) 0.0087(16) 0.0012(15)
C19 0.038(2) 0.038(2) 0.038(2) -0.0004(17) 0.0072(17) -0.0094(18)
C20 0.055(3) 0.032(2) 0.048(3) -0.0096(18) 0.019(2) -0.0172(19)
C21 0.046(3) 0.038(3) 0.088(4) -0.027(2) 0.022(3) 0.001(2)
C22 0.025(2) 0.046(3) 0.085(4) -0.027(2) 0.010(2) 0.0047(18)
C23 0.0142(14) 0.0233(17) 0.0334(19) -0.0014(14) 0.0067(13) -0.0034(13)
C24 0.047(2) 0.0246(19) 0.057(3) 0.0087(18) 0.031(2) 0.0052(17)
C25 0.044(2) 0.0182(18) 0.070(3) 0.0015(18) 0.029(2) 0.0029(16)
C26 0.0204(17) 0.0293(19) 0.048(2) -0.0100(16) 0.0121(16) -0.0002(14)
C27 0.0261(18) 0.038(2) 0.036(2) 0.0010(17) 0.0113(16) 0.0009(16)
C28 0.0299(19) 0.0228(17) 0.038(2) 0.0025(15) 0.0110(16) 0.0041(14)
C29 0.0203(16) 0.0240(17) 0.0347(19) -0.0029(14) 0.0050(14) 0.0013(13)
C30 0.0184(16) 0.0287(18) 0.035(2) 0.0003(15) 0.0054(14) 0.0032(14)
O5 0.0163(11) 0.0316(14) 0.0464(16) -0.0080(12) 0.0040(11) 0.0036(10)
O6 0.0217(12) 0.0300(14) 0.0504(16) -0.0084(12) 0.0063(11) 0.0060(10)
N3 0.0190(14) 0.0240(15) 0.0329(17) -0.0003(12) 0.0045(12) 0.0035(12)
C31 0.0219(16) 0.0223(17) 0.036(2) -0.0056(14) 0.0071(14) -0.0003(13)
C32 0.0246(18) 0.0266(19) 0.045(2) -0.0041(16) 0.0044(16) -0.0024(14)
C33 0.0248(19) 0.041(2) 0.061(3) -0.013(2) 0.0062(18) -0.0043(17)
C34 0.036(2) 0.035(2) 0.067(3) -0.015(2) 0.020(2) -0.0166(18)
C35 0.051(3) 0.0226(19) 0.049(2) -0.0014(17) 0.016(2) -0.0058(17)
C36 0.0283(18) 0.0229(18) 0.041(2) -0.0005(15) 0.0072(16) 0.0031(14)
C37 0.0192(16) 0.0306(19) 0.035(2) -0.0007(15) 0.0057(14) 0.0004(14)
C38 0.036(2) 0.040(2) 0.038(2) -0.0018(17) 0.0066(17) 0.0012(17)
C39 0.043(2) 0.057(3) 0.035(2) -0.003(2) 0.0107(19) -0.004(2)
C40 0.029(2) 0.060(3) 0.044(3) 0.015(2) 0.0008(18) -0.0080(19)
C41 0.029(2) 0.039(2) 0.053(3) 0.016(2) -0.0031(18) -0.0001(17)
C42 0.0204(17) 0.032(2) 0.043(2) 0.0027(16) 0.0012(15) -0.0002(15)
C43 0.0286(18) 0.0190(16) 0.035(2) 0.0010(14) 0.0043(15) -0.0037(14)
C44 0.0244(17) 0.0205(17) 0.0346(19) -0.0018(14) 0.0065(14) -0.0002(13)
O7 0.0321(13) 0.0244(13) 0.0338(14) -0.0014(10) 0.0024(11) -0.0062(11)
O8 0.0354(14) 0.0257(13) 0.0322(14) 0.0023(11) 0.0051(11) -0.0075(11)
N4 0.0328(17) 0.0230(15) 0.0339(17) 0.0032(13) 0.0049(14) -0.0031(13)
C45 0.0278(18) 0.0268(18) 0.0313(19) -0.0043(15) 0.0030(15) -0.0023(14)
C46 0.046(2) 0.035(2) 0.041(2) -0.0064(17) 0.0173(19) -0.0072(18)
C47 0.046(3) 0.058(3) 0.050(3) -0.009(2) 0.022(2) -0.004(2)
C48 0.038(2) 0.059(3) 0.047(3) -0.015(2) 0.010(2) 0.010(2)
C49 0.047(2) 0.038(2) 0.042(2) -0.0033(18) 0.0018(19) 0.0127(19)
C50 0.034(2) 0.031(2) 0.039(2) 0.0006(16) 0.0042(17) 0.0033(16)
C51 0.0310(18) 0.0189(16) 0.0345(19) 0.0042(14) 0.0058(15) -0.0041(14)
C52 0.034(2) 0.029(2) 0.044(2) -0.0053(17) 0.0036(17) -0.0040(16)
C53 0.030(2) 0.039(2) 0.059(3) 0.001(2) 0.0051(19) -0.0020(17)
C54 0.032(2) 0.035(2) 0.053(3) 0.0059(19) -0.0064(18) -0.0074(17)
C55 0.045(2) 0.027(2) 0.041(2) -0.0005(16) -0.0023(18) -0.0072(17)
C56 0.034(2) 0.0204(17) 0.037(2) 0.0025(15) 0.0020(16) 0.0000(15)
C57 0.0278(19) 0.034(2) 0.051(2) 0.0004(18) 0.0067(17) 0.0021(16)
C58 0.058(3) 0.072(4) 0.053(3) 0.005(3) -0.016(2) -0.015(3)
C59 0.056(3) 0.061(3) 0.051(3) -0.021(2) 0.010(2) 0.001(2)
C60 0.043(2) 0.031(2) 0.042(2) 0.0038(17) 0.0125(18) -0.0081(17)
N5 0.057(3) 0.054(3) 0.107(4) 0.027(3) 0.009(3) -0.001(2)
C61 0.036(2) 0.075(4) 0.051(3) 0.017(3) 0.007(2) -0.009(2)
C62 0.038(3) 0.143(6) 0.064(4) -0.016(4) 0.002(3) 0.022(3)
N6 0.100(6) 0.164(8) 0.207(10) 0.095(7) 0.012(6) 0.004(5)
C63 0.066(5) 0.150(8) 0.146(8) 0.053(7) 0.034(5) 0.006(5)
C64 0.065(5) 0.213(11) 0.161(9) 0.113(8) 0.022(5) 0.016(6)

loop_
_atom_type_symbol
_atom_type_description
_atom_type_scat_dispersion_real
_atom_type_scat_dispersion_imag
_atom_type_scat_source
C C 0.0033 0.0016 'International Tables Vol C Tables 4.2.6.8 and 6.1.1.4'
H H 0.0000 0.0000 'International Tables Vol C Tables 4.2.6.8 and 6.1.1.4'
N N 0.0061 0.0033 'International Tables Vol C Tables 4.2.6.8 and 6.1.1.4'
O O 0.0106 0.0060 'International Tables Vol C Tables 4.2.6.8 and 6.1.1.4'
Zn Zn 0.2839 1.4301 'International Tables Vol C Tables 4.2.6.8 and 6.1.1.4'

loop_
_geom_angle_atom_site_label_1
_geom_angle_atom_site_label_2
_geom_angle_atom_site_label_3
_geom_angle
C57 Zn1 O2 115.63(14)
C57 Zn1 O7 123.68(14)
O2 Zn1 O7 100.74(11)
C57 Zn1 N4 131.99(16)
O2 Zn1 N4 97.61(12)
O7 Zn1 N4 78.65(11)
C57 Zn1 Zn4 122.46(12)
O2 Zn1 Zn4 100.35(8)
O7 Zn1 Zn4 1.98(7)
N4 Zn1 Zn4 80.62(9)
C57 Zn1 Zn2 153.63(12)
O2 Zn1 Zn2 39.22(7)
O7 Zn1 Zn2 77.51(7)
N4 Zn1 Zn2 62.36(9)
Zn4 Zn1 Zn2 78.216(10)
C57 Zn1 Zn3 126.66(13)
O2 Zn1 Zn3 51.20(8)
O7 Zn1 Zn3 52.36(7)
N4 Zn1 Zn3 100.98(9)
Zn4 Zn1 Zn3 51.425(10)
Zn2 Zn1 Zn3 50.793(8)
C58 Zn2 O4 110.29(19)
C58 Zn2 N1 137.14(19)
O4 Zn2 N1 96.99(11)
C58 Zn2 O1 122.7(2)
O4 Zn2 O1 103.92(11)
N1 Zn2 O1 79.08(11)
C58 Zn2 Zn3 150.58(17)
O4 Zn2 Zn3 40.30(7)
N1 Zn2 Zn3 64.15(9)
O1 Zn2 Zn3 75.31(8)
C58 Zn2 Zn1 121.53(19)
O4 Zn2 Zn1 106.42(8)
N1 Zn2 Zn1 78.46(8)
O1 Zn2 Zn1 2.54(7)
Zn3 Zn2 Zn1 77.309(10)
C58 Zn2 Zn4 121.18(17)
O4 Zn2 Zn4 59.89(8)
N1 Zn2 Zn4 100.88(9)
O1 Zn2 Zn4 47.36(7)
Zn3 Zn2 Zn4 51.117(7)
Zn1 Zn2 Zn4 49.854(7)
C59 Zn3 O3 122.79(18)
C59 Zn3 O6 110.66(17)
O3 Zn3 O6 100.85(10)
C59 Zn3 N2 137.88(18)
O3 Zn3 N2 79.55(11)
O6 Zn3 N2 97.24(11)
C59 Zn3 Zn2 128.07(17)
O3 Zn3 Zn2 5.92(7)
O6 Zn3 Zn2 95.74(8)
N2 Zn3 Zn2 77.07(9)
C59 Zn3 Zn4 148.10(16)
O3 Zn3 Zn4 83.96(7)
O6 Zn3 Zn4 41.33(7)
N2 Zn3 Zn4 57.07(8)
Zn2 Zn3 Zn4 78.091(11)
C59 Zn3 Zn1 127.35(16)
O3 Zn3 Zn1 56.47(7)
O6 Zn3 Zn1 44.93(8)
N2 Zn3 Zn1 94.72(9)
Zn2 Zn3 Zn1 51.898(11)
Zn4 Zn3 Zn1 50.117(7)
C60 Zn4 O5 118.93(14)
C60 Zn4 O8 115.93(14)
O5 Zn4 O8 100.18(11)
C60 Zn4 N3 134.76(15)
O5 Zn4 N3 78.87(10)
O8 Zn4 N3 99.02(11)
C60 Zn4 Zn1 159.72(12)
O5 Zn4 Zn1 74.59(8)
O8 Zn4 Zn1 44.09(7)
N3 Zn4 Zn1 59.40(9)
C60 Zn4 Zn3 115.31(12)
O5 Zn4 Zn3 3.89(8)
O8 Zn4 Zn3 103.51(7)
N3 Zn4 Zn3 80.44(8)
Zn1 Zn4 Zn3 78.458(15)
C60 Zn4 Zn2 124.07(13)
O5 Zn4 Zn2 48.07(7)
O8 Zn4 Zn2 54.14(7)
N3 Zn4 Zn2 99.20(8)
Zn1 Zn4 Zn2 51.930(10)
Zn3 Zn4 Zn2 50.792(11)
N1 C1 C9 109.4(3)
N1 C1 C3 110.2(3)
C9 C1 C3 115.0(3)
N1 C1 C2 106.6(3)
C9 C1 C2 110.7(3)
C3 C1 C2 104.4(3)
O1 C2 O2 125.6(3)
O1 C2 C1 118.6(3)
O2 C2 C1 115.7(3)
C2 O1 Zn2 115.7(2)
C2 O2 Zn1 132.0(2)
C1 N1 Zn2 110.4(2)
C1 N1 H1A 112(3)
Zn2 N1 H1A 119(3)
C1 N1 H1B 104(3)
Zn2 N1 H1B 102(3)
H1A N1 H1B 108(4)
C8 C3 C4 118.3(3)
C8 C3 C1 122.3(3)
C4 C3 C1 119.3(3)
C5 C4 C3 120.8(4)
C5 C4 H4 119.6
C3 C4 H4 119.6
C4 C5 C6 120.5(4)
C4 C5 H5 119.7
C6 C5 H5 119.7
C5 C6 C7 119.6(4)
C5 C6 H6 120.2
C7 C6 H6 120.2
C6 C7 C8 120.0(4)
C6 C7 H7 120.0
C8 C7 H7 120.0
C7 C8 C3 120.7(3)
C7 C8 H8 119.7
C3 C8 H8 119.7
C14 C9 C10 118.2(3)
C14 C9 C1 119.3(3)
C10 C9 C1 122.3(3)
C11 C10 C9 121.3(4)
C11 C10 H10 119.4
C9 C10 H10 119.4
C10 C11 C12 119.9(4)
C10 C11 H11 120.0
C12 C11 H11 120.0
C11 C12 C13 119.3(4)
C11 C12 H12 120.3
C13 C12 H12 120.3
C14 C13 C12 120.3(4)
C14 C13 H13 119.8
C12 C13 H13 119.8
C13 C14 C9 121.0(4)
C13 C14 H14 119.5
C9 C14 H14 119.5
N2 C15 C17 114.0(3)
N2 C15 C23 106.4(3)
C17 C15 C23 112.8(3)
N2 C15 C16 106.0(3)
C17 C15 C16 107.2(3)
C23 C15 C16 110.2(3)
O4 C16 O3 125.2(3)
O4 C16 C15 116.8(3)
O3 C16 C15 118.0(3)
C16 O3 Zn3 115.8(2)
C16 O4 Zn2 130.5(2)
C15 N2 Zn3 109.1(2)
C15 N2 H2A 108(3)
Zn3 N2 H2A 102(3)
C15 N2 H2B 114(3)
Zn3 N2 H2B 116(3)
H2A N2 H2B 107(4)
C22 C17 C18 116.7(4)
C22 C17 C15 119.9(3)
C18 C17 C15 122.7(3)
C19 C18 C17 121.2(4)
C19 C18 H18 119.4
C17 C18 H18 119.4
C20 C19 C18 121.0(4)
C20 C19 H19 119.5
C18 C19 H19 119.5
C19 C20 C21 118.6(4)
C19 C20 H20 120.7
C21 C20 H20 120.7
C22 C21 C20 120.2(4)
C22 C21 H21 119.9
C20 C21 H21 119.9
C21 C22 C17 122.3(4)
C21 C22 H22 118.8
C17 C22 H22 118.8
C24 C23 C28 118.3(3)
C24 C23 C15 122.9(3)
C28 C23 C15 118.8(3)
C23 C24 C25 120.3(4)
C23 C24 H24 119.8
C25 C24 H24 119.8
C26 C25 C24 120.7(4)
C26 C25 H25 119.6
C24 C25 H25 119.6
C25 C26 C27 119.7(3)
C25 C26 H26 120.2
C27 C26 H26 120.2
C26 C27 C28 120.2(4)
C26 C27 H27 119.9
C28 C27 H27 119.9
C27 C28 C23 120.7(3)
C27 C28 H28 119.6
C23 C28 H28 119.6
N3 C29 C37 110.4(3)
N3 C29 C31 109.4(3)
C37 C29 C31 112.1(3)
N3 C29 C30 107.1(3)
C37 C29 C30 106.1(3)
C31 C29 C30 111.6(3)
O6 C30 O5 126.0(3)
O6 C30 C29 116.7(3)
O5 C30 C29 117.1(3)
C30 O5 Zn4 117.7(2)
C30 O6 Zn3 129.1(2)
C29 N3 Zn4 109.8(2)
C29 N3 H3A 104(3)
Zn4 N3 H3A 124(3)
C29 N3 H3B 110(3)
Zn4 N3 H3B 97(3)
H3A N3 H3B 112(4)
C32 C31 C36 118.5(3)
C32 C31 C29 121.0(3)
C36 C31 C29 120.1(3)
C31 C32 C33 121.1(4)
C31 C32 H32 119.5
C33 C32 H32 119.5
C34 C33 C32 119.8(4)
C34 C33 H33 120.1
C32 C33 H33 120.1
C35 C34 C33 119.9(4)
C35 C34 H34 120.1
C33 C34 H34 120.1
C34 C35 C36 120.3(4)
C34 C35 H35 119.8
C36 C35 H35 119.8
C35 C36 C31 120.5(4)
C35 C36 H36 119.8
C31 C36 H36 119.8
C42 C37 C38 118.1(4)
C42 C37 C29 122.4(3)
C38 C37 C29 119.5(3)
C39 C38 C37 120.4(4)
C39 C38 H38 119.8
C37 C38 H38 119.8
C38 C39 C40 120.8(4)
C38 C39 H39 119.6
C40 C39 H39 119.6
C41 C40 C39 119.4(4)
C41 C40 H40 120.3
C39 C40 H40 120.3
C40 C41 C42 120.5(4)
C40 C41 H41 119.7
C42 C41 H41 119.7
C41 C42 C37 120.8(4)
C41 C42 H42 119.6
C37 C42 H42 119.6
N4 C43 C51 109.1(3)
N4 C43 C45 109.3(3)
C51 C43 C45 113.6(3)
N4 C43 C44 105.7(3)
C51 C43 C44 114.0(3)
C45 C43 C44 104.7(3)
O8 C44 O7 125.1(3)
O8 C44 C43 117.7(3)
O7 C44 C43 117.1(3)
C44 O7 Zn1 117.1(2)
C44 O8 Zn4 125.9(2)
C43 N4 Zn1 109.2(2)
C43 N4 H4A 110(3)
Zn1 N4 H4A 102(3)
C43 N4 H4B 108(3)
Zn1 N4 H4B 121(3)
H4A N4 H4B 106(4)
C46 C45 C50 118.6(4)
C46 C45 C43 123.2(3)
C50 C45 C43 118.2(3)
C47 C46 C45 120.8(4)
C47 C46 H46 119.6
C45 C46 H46 119.6
C46 C47 C48 120.1(4)
C46 C47 H47 119.9
C48 C47 H47 119.9
C49 C48 C47 119.7(4)
C49 C48 H48 120.1
C47 C48 H48 120.1
C48 C49 C50 120.4(4)
C48 C49 H49 119.8
C50 C49 H49 119.8
C49 C50 C45 120.3(4)
C49 C50 H50 119.8
C45 C50 H50 119.8
C56 C51 C52 118.6(4)
C56 C51 C43 122.2(3)
C52 C51 C43 119.0(3)
C53 C52 C51 120.2(4)
C53 C52 H52 119.9
C51 C52 H52 119.9
C54 C53 C52 121.1(4)
C54 C53 H53 119.4
C52 C53 H53 119.4
C53 C54 C55 119.3(4)
C53 C54 H54 120.3
C55 C54 H54 120.3
C54 C55 C56 120.0(4)
C54 C55 H55 120.0
C56 C55 H55 120.0
C51 C56 C55 120.7(4)
C51 C56 H56 119.7
C55 C56 H56 119.7
Zn1 C57 H57A 109.5
Zn1 C57 H57B 109.5
H57A C57 H57B 109.5
Zn1 C57 H57C 109.5
H57A C57 H57C 109.5
H57B C57 H57C 109.5
Zn2 C58 H58A 109.5
Zn2 C58 H58B 109.5
H58A C58 H58B 109.5
Zn2 C58 H58C 109.5
H58A C58 H58C 109.5
H58B C58 H58C 109.5
Zn3 C59 H59A 109.5
Zn3 C59 H59B 109.5
H59A C59 H59B 109.5
Zn3 C59 H59C 109.5
H59A C59 H59C 109.5
H59B C59 H59C 109.5
Zn4 C60 H60A 109.5
Zn4 C60 H60B 109.5
H60A C60 H60B 109.5
Zn4 C60 H60C 109.5
H60A C60 H60C 109.5
H60B C60 H60C 109.5
N5 C61 C62 178.8(7)
C61 C62 H62A 109.5
C61 C62 H62B 109.5
H62A C62 H62B 109.5
C61 C62 H62C 109.5
H62A C62 H62C 109.5
H62B C62 H62C 109.5
N6 C63 C64 174.3(13)
C63 C64 H64A 109.5
C63 C64 H64B 109.5
H64A C64 H64B 109.5
C63 C64 H64C 109.5
H64A C64 H64C 109.5
H64B C64 H64C 109.5

loop_
_geom_bond_atom_site_label_1
_geom_bond_atom_site_label_2
_geom_bond_distance
Zn1 C57 1.958(4)
Zn1 O2 2.017(2)
Zn1 O7 2.056(3)
Zn1 N4 2.090(3)
Zn1 Zn4 5.3029(8)
Zn1 Zn2 5.4614(9)
Zn1 Zn3 6.7708(10)
Zn2 C58 1.937(5)
Zn2 O4 2.029(3)
Zn2 N1 2.083(3)
Zn2 O1 2.090(3)
Zn2 Zn3 5.3779(10)
Zn2 Zn4 6.7911(10)
Zn3 C59 1.945(5)
Zn3 O3 2.052(3)
Zn3 O6 2.073(2)
Zn3 N2 2.081(3)
Zn3 Zn4 5.4026(9)
Zn4 C60 1.957(4)
Zn4 O5 2.057(2)
Zn4 O8 2.059(3)
Zn4 N3 2.101(3)
C1 N1 1.490(4)
C1 C9 1.521(5)
C1 C3 1.528(5)
C1 C2 1.558(5)
C2 O1 1.257(4)
C2 O2 1.258(4)
N1 H1A 0.821(19)
N1 H1B 0.835(18)
C3 C8 1.391(5)
C3 C4 1.403(5)
C4 C5 1.373(5)
C4 H4 0.9500
C5 C6 1.384(6)
C5 H5 0.9500
C6 C7 1.387(6)
C6 H6 0.9500
C7 C8 1.391(5)
C7 H7 0.9500
C8 H8 0.9500
C9 C14 1.392(5)
C9 C10 1.392(5)
C10 C11 1.385(5)
C10 H10 0.9500
C11 C12 1.390(6)
C11 H11 0.9500
C12 C13 1.390(6)
C12 H12 0.9500
C13 C14 1.383(6)
C13 H13 0.9500
C14 H14 0.9500
C15 N2 1.483(5)
C15 C17 1.526(5)
C15 C23 1.531(5)
C15 C16 1.561(5)
C16 O4 1.239(4)
C16 O3 1.260(4)
N2 H2A 0.820(19)
N2 H2B 0.832(19)
C17 C22 1.383(5)
C17 C18 1.384(5)
C18 C19 1.381(5)
C18 H18 0.9500
C19 C20 1.368(6)
C19 H19 0.9500
C20 C21 1.376(7)
C20 H20 0.9500
C21 C22 1.371(6)
C21 H21 0.9500
C22 H22 0.9500
C23 C24 1.390(5)
C23 C28 1.392(5)
C24 C25 1.392(5)
C24 H24 0.9500
C25 C26 1.365(6)
C25 H25 0.9500
C26 C27 1.380(5)
C26 H26 0.9500
C27 C28 1.386(5)
C27 H27 0.9500
C28 H28 0.9500
C29 N3 1.490(4)
C29 C37 1.525(5)
C29 C31 1.531(5)
C29 C30 1.557(5)
C30 O6 1.242(4)
C30 O5 1.261(4)
N3 H3A 0.826(19)
N3 H3B 0.838(18)
C31 C32 1.388(5)
C31 C36 1.392(5)
C32 C33 1.389(5)
C32 H32 0.9500
C33 C34 1.382(7)
C33 H33 0.9500
C34 C35 1.379(6)
C34 H34 0.9500
C35 C36 1.389(5)
C35 H35 0.9500
C36 H36 0.9500
C37 C42 1.396(5)
C37 C38 1.397(5)
C38 C39 1.381(6)
C38 H38 0.9500
C39 C40 1.383(6)
C39 H39 0.9500
C40 C41 1.370(7)
C40 H40 0.9500
C41 C42 1.384(6)
C41 H41 0.9500
C42 H42 0.9500
C43 N4 1.498(4)
C43 C51 1.526(5)
C43 C45 1.531(5)
C43 C44 1.548(5)
C44 O8 1.252(4)
C44 O7 1.264(4)
N4 H4A 0.821(19)
N4 H4B 0.832(19)
C45 C46 1.391(5)
C45 C50 1.403(5)
C46 C47 1.387(6)
C46 H46 0.9500
C47 C48 1.389(7)
C47 H47 0.9500
C48 C49 1.382(6)
C48 H48 0.9500
C49 C50 1.389(6)
C49 H49 0.9500
C50 H50 0.9500
C51 C56 1.379(5)
C51 C52 1.404(5)
C52 C53 1.379(6)
C52 H52 0.9500
C53 C54 1.376(6)
C53 H53 0.9500
C54 C55 1.386(6)
C54 H54 0.9500
C55 C56 1.401(5)
C55 H55 0.9500
C56 H56 0.9500
C57 H57A 0.9800
C57 H57B 0.9800
C57 H57C 0.9800
C58 H58A 0.9800
C58 H58B 0.9800
C58 H58C 0.9800
C59 H59A 0.9800
C59 H59B 0.9800
C59 H59C 0.9800
C60 H60A 0.9800
C60 H60B 0.9800
C60 H60C 0.9800
N5 C61 1.112(7)
C61 C62 1.461(8)
C62 H62A 0.9800
C62 H62B 0.9800
C62 H62C 0.9800
N6 C63 1.179(11)
C63 C64 1.419(11)
C64 H64A 0.9800
C64 H64B 0.9800
C64 H64C 0.9800

loop_
_geom_hbond_atom_site_label_D
_geom_hbond_atom_site_label_H
_geom_hbond_atom_site_label_A
_geom_hbond_distance_DH
_geom_hbond_distance_HA
_geom_hbond_distance_DA
_geom_hbond_angle_DHA
N1 H1B O3 0.835(18) 2.25(3) 3.002(4) 150(4)
N2 H2A O5 0.820(19) 2.12(3) 2.878(4) 154(4)
N2 H2B N5 0.832(19) 2.37(2) 3.153(6) 158(4)
N3 H3B O7 0.838(18) 2.10(3) 2.874(4) 152(4)
N4 H4A O1 0.821(19) 2.31(3) 3.042(4) 149(4)

loop_
_geom_torsion_atom_site_label_1
_geom_torsion_atom_site_label_2
_geom_torsion_atom_site_label_3
_geom_torsion_atom_site_label_4
_geom_torsion
N1 C1 C2 O1 24.2(4)
C9 C1 C2 O1 143.1(3)
C3 C1 C2 O1 -92.5(4)
N1 C1 C2 O2 -160.1(3)
C9 C1 C2 O2 -41.1(4)
C3 C1 C2 O2 83.2(4)
O2 C2 O1 Zn2 -178.3(3)
C1 C2 O1 Zn2 -3.0(4)
O1 C2 O2 Zn1 4.8(6)
C1 C2 O2 Zn1 -170.6(2)
C9 C1 N1 Zn2 -152.6(2)
C3 C1 N1 Zn2 80.0(3)
C2 C1 N1 Zn2 -32.8(3)
N1 C1 C3 C8 -5.6(4)
C9 C1 C3 C8 -129.9(3)
C2 C1 C3 C8 108.5(4)
N1 C1 C3 C4 176.8(3)
C9 C1 C3 C4 52.5(4)
C2 C1 C3 C4 -69.1(4)
C8 C3 C4 C5 1.0(5)
C1 C3 C4 C5 178.7(3)
C3 C4 C5 C6 -1.5(6)
C4 C5 C6 C7 1.0(6)
C5 C6 C7 C8 -0.1(6)
C6 C7 C8 C3 -0.4(6)
C4 C3 C8 C7 0.0(5)
C1 C3 C8 C7 -177.7(3)
N1 C1 C9 C14 73.1(4)
C3 C1 C9 C14 -162.2(3)
C2 C1 C9 C14 -44.1(4)
N1 C1 C9 C10 -100.5(4)
C3 C1 C9 C10 24.2(4)
C2 C1 C9 C10 142.3(3)
C14 C9 C10 C11 1.3(5)
C1 C9 C10 C11 175.0(3)
C9 C10 C11 C12 -0.4(6)
C10 C11 C12 C13 -0.5(6)
C11 C12 C13 C14 0.4(6)
C12 C13 C14 C9 0.5(6)
C10 C9 C14 C13 -1.4(5)
C1 C9 C14 C13 -175.3(3)
N2 C15 C16 O4 154.5(3)
C17 C15 C16 O4 32.3(4)
C23 C15 C16 O4 -90.8(4)
N2 C15 C16 O3 -26.5(4)
C17 C15 C16 O3 -148.7(3)
C23 C15 C16 O3 88.3(4)
O4 C16 O3 Zn3 -177.9(3)
C15 C16 O3 Zn3 3.1(4)
O3 C16 O4 Zn2 16.5(5)
C15 C16 O4 Zn2 -164.5(2)
C17 C15 N2 Zn3 153.3(2)
C23 C15 N2 Zn3 -81.7(3)
C16 C15 N2 Zn3 35.6(3)
N2 C15 C17 C22 -42.1(5)
C23 C15 C17 C22 -163.6(4)
C16 C15 C17 C22 74.9(5)
N2 C15 C17 C18 147.6(3)
C23 C15 C17 C18 26.1(5)
C16 C15 C17 C18 -95.4(4)
C22 C17 C18 C19 0.7(6)
C15 C17 C18 C19 171.3(3)
C17 C18 C19 C20 -0.4(6)
C18 C19 C20 C21 0.0(7)
C19 C20 C21 C22 0.0(8)
C20 C21 C22 C17 0.3(8)
C18 C17 C22 C21 -0.7(7)
C15 C17 C22 C21 -171.6(5)
N2 C15 C23 C24 122.4(4)
C17 C15 C23 C24 -111.9(4)
C16 C15 C23 C24 7.9(5)
N2 C15 C23 C28 -56.6(4)
C17 C15 C23 C28 69.1(4)
C16 C15 C23 C28 -171.1(3)
C28 C23 C24 C25 2.7(6)
C15 C23 C24 C25 -176.3(4)
C23 C24 C25 C26 -0.2(7)
C24 C25 C26 C27 -2.1(7)
C25 C26 C27 C28 1.8(6)
C26 C27 C28 C23 0.8(6)
C24 C23 C28 C27 -3.0(6)
C15 C23 C28 C27 176.1(3)
N3 C29 C30 O6 -159.3(3)
C37 C29 C30 O6 82.7(4)
C31 C29 C30 O6 -39.6(4)
N3 C29 C30 O5 24.4(4)
C37 C29 C30 O5 -93.5(4)
C31 C29 C30 O5 144.1(3)
O6 C30 O5 Zn4 -179.2(3)
C29 C30 O5 Zn4 -3.4(4)
O5 C30 O6 Zn3 11.5(6)
C29 C30 O6 Zn3 -164.4(2)
C37 C29 N3 Zn4 82.6(3)
C31 C29 N3 Zn4 -153.6(2)
C30 C29 N3 Zn4 -32.5(3)
N3 C29 C31 C32 -95.1(4)
C37 C29 C31 C32 27.7(4)
C30 C29 C31 C32 146.6(3)
N3 C29 C31 C36 77.2(4)
C37 C29 C31 C36 -160.0(3)
C30 C29 C31 C36 -41.1(4)
C36 C31 C32 C33 -0.2(5)
C29 C31 C32 C33 172.3(3)
C31 C32 C33 C34 0.3(6)
C32 C33 C34 C35 0.1(6)
C33 C34 C35 C36 -0.6(6)
C34 C35 C36 C31 0.8(6)
C32 C31 C36 C35 -0.4(5)
C29 C31 C36 C35 -172.8(3)
N3 C29 C37 C42 0.2(4)
C31 C29 C37 C42 -122.0(4)
C30 C29 C37 C42 115.9(4)
N3 C29 C37 C38 -179.8(3)
C31 C29 C37 C38 58.0(4)
C30 C29 C37 C38 -64.1(4)
C42 C37 C38 C39 1.7(6)
C29 C37 C38 C39 -178.3(4)
C37 C38 C39 C40 -0.4(6)
C38 C39 C40 C41 -1.0(6)
C39 C40 C41 C42 1.2(6)
C40 C41 C42 C37 0.2(6)
C38 C37 C42 C41 -1.6(5)
C29 C37 C42 C41 178.4(3)
N4 C43 C44 O8 155.4(3)
C51 C43 C44 O8 35.6(4)
C45 C43 C44 O8 -89.2(4)
N4 C43 C44 O7 -28.9(4)
C51 C43 C44 O7 -148.8(3)
C45 C43 C44 O7 86.5(4)
O8 C44 O7 Zn1 -178.8(3)
C43 C44 O7 Zn1 5.8(4)
O7 C44 O8 Zn4 -2.9(5)
C43 C44 O8 Zn4 172.4(2)
C51 C43 N4 Zn1 159.9(2)
C45 C43 N4 Zn1 -75.3(3)
C44 C43 N4 Zn1 36.9(3)
N4 C43 C45 C46 -2.1(5)
C51 C43 C45 C46 120.0(4)
C44 C43 C45 C46 -115.0(4)
N4 C43 C45 C50 176.3(3)
C51 C43 C45 C50 -61.6(4)
C44 C43 C45 C50 63.4(4)
C50 C45 C46 C47 -0.4(6)
C43 C45 C46 C47 178.0(4)
C45 C46 C47 C48 1.2(7)
C46 C47 C48 C49 -1.2(7)
C47 C48 C49 C50 0.4(7)
C48 C49 C50 C45 0.5(6)
C46 C45 C50 C49 -0.5(6)
C43 C45 C50 C49 -179.0(4)
N4 C43 C51 C56 104.0(4)
C45 C43 C51 C56 -18.2(5)
C44 C43 C51 C56 -138.1(3)
N4 C43 C51 C52 -70.6(4)
C45 C43 C51 C52 167.2(3)
C44 C43 C51 C52 47.3(4)
C56 C51 C52 C53 -0.5(6)
C43 C51 C52 C53 174.3(4)
C51 C52 C53 C54 0.0(6)
C52 C53 C54 C55 0.2(6)
C53 C54 C55 C56 0.1(6)
C52 C51 C56 C55 0.9(5)
C43 C51 C56 C55 -173.8(3)
C54 C55 C56 C51 -0.7(6)
